data_4062612
loop_
_publ_author_name
'Wilson, Scott R.'
'Prussak-Wieckowska, Teresa'

_journal_name_full Organometallics
_journal_paper_doi 10.1021/om034329f
_journal_year 2004
_chemical_absolute_configuration ad
_chemical_formula_moiety 'C40 H47 N2 Os P2 Si, F6 Sb, C4 H10 O'
_chemical_formula_sum 'C44 H57 F6 N2 O Os P2 Sb Si'
_chemical_formula_weight 1145.90
_space_group_IT_number 19
_space_group_name_Hall 'P 2ac 2ab'
_space_group_name_H-M_alt 'P 21 21 21'
_symmetry_cell_setting orthorhombic
_symmetry_space_group_name_Hall 'P 2ac 2ab'
_symmetry_space_group_name_H-M 'P 21 21 21'
_cell_angle_alpha 90.00
_cell_angle_beta 90.00
_cell_angle_gamma 90.00
_cell_formula_units_Z 8
_cell_length_a 15.287(5)
_cell_length_b 18.889(7)
_cell_length_c 33.168(11)
_cell_measurement_temperature 193(2)
_cell_volume 9577(6)
_diffrn_ambient_temperature 193(2)
_exptl_crystal_density_diffrn 1.589
_cod_depositor_comments
;
The following automatic conversions were performed:
'_symmetry_cell_setting' value 'Orthorhombic' changed to 'orthorhombic'
according to '/home/saulius/struct/CIF-dictionaries/cif_core.dic'
dictionary named 'cif_core.dic' version 2.4.1 from 2010-06-29.

Automatic conversion script
Id: cif_fix_enum 1527 2010-12-29 10:47:43Z saulius 
;
_cod_database_code 4062612

loop_
_symmetry_equiv_pos_as_xyz
'x, y, z'
'-x+1/2, -y, z+1/2'
'-x, y+1/2, -z+1/2'
'x+1/2, -y+1/2, -z'

loop_
_atom_site_label
_atom_site_type_symbol
_atom_site_fract_x
_atom_site_fract_y
_atom_site_fract_z
_atom_site_U_iso_or_equiv
_atom_site_adp_type
_atom_site_occupancy
_atom_site_symmetry_multiplicity
_atom_site_calc_flag
_atom_site_refinement_flags
_atom_site_disorder_assembly
_atom_site_disorder_group
C1 C 0.8275(4) 0.1414(3) 0.5602(2) 0.0294(16) Uani 1 1 d . . .
C2 C 0.7789(4) 0.1887(4) 0.5358(2) 0.0314(17) Uani 1 1 d . . .
H2 H 0.7672 0.2351 0.5452 0.038 Uiso 1 1 calc R . .
C3 C 0.7485(4) 0.1682(4) 0.4984(2) 0.0379(18) Uani 1 1 d . . .
H3 H 0.7141 0.2003 0.4831 0.045 Uiso 1 1 calc R . .
C4 C 0.7667(4) 0.1023(4) 0.4827(2) 0.0355(18) Uani 1 1 d . . .
H4 H 0.7459 0.0891 0.4568 0.043 Uiso 1 1 calc R . .
C5 C 0.8157(4) 0.0561(4) 0.5055(2) 0.0408(19) Uani 1 1 d . . .
H5 H 0.8296 0.0105 0.4952 0.049 Uiso 1 1 calc R . .
C6 C 0.8454(4) 0.0763(3) 0.5443(2) 0.0314(16) Uani 1 1 d . . .
H6 H 0.8786 0.0436 0.5598 0.038 Uiso 1 1 calc R . .
C7 C 0.8066(4) 0.0866(3) 0.64176(19) 0.0313(17) Uani 1 1 d . . .
H7A H 0.8160 0.0475 0.6224 0.038 Uiso 1 1 calc R . .
H7B H 0.8378 0.0736 0.6669 0.038 Uiso 1 1 calc R . .
C8 C 0.6257(4) 0.1149(4) 0.6081(2) 0.048(2) Uani 1 1 d . . .
H8A H 0.6381 0.1645 0.6015 0.072 Uiso 1 1 calc R . .
H8B H 0.5630 0.1091 0.6132 0.072 Uiso 1 1 calc R . .
H8C H 0.6432 0.0846 0.5855 0.072 Uiso 1 1 calc R . .
C9 C 0.6552(5) -0.0010(4) 0.6701(2) 0.054(2) Uani 1 1 d . . .
H9A H 0.5954 0.0002 0.6807 0.081 Uiso 1 1 calc R . .
H9B H 0.6952 -0.0174 0.6912 0.081 Uiso 1 1 calc R . .
H9C H 0.6579 -0.0335 0.6471 0.081 Uiso 1 1 calc R . .
C10 C 0.6637(4) 0.1505(4) 0.6961(2) 0.051(2) Uani 1 1 d . . .
H10A H 0.6833 0.1983 0.6892 0.076 Uiso 1 1 calc R . .
H10B H 0.6945 0.1343 0.7203 0.076 Uiso 1 1 calc R . .
H10C H 0.6005 0.1510 0.7013 0.076 Uiso 1 1 calc R . .
C11 C 1.0212(4) 0.2829(4) 0.66669(18) 0.0336(17) Uani 1 1 d . . .
H11 H 0.9833 0.3252 0.6618 0.040 Uiso 1 1 calc R . .
C12 C 1.0843(5) 0.3053(4) 0.6998(2) 0.056(2) Uani 1 1 d . . .
H12A H 1.1293 0.2688 0.7032 0.084 Uiso 1 1 calc R . .
H12B H 1.0522 0.3113 0.7251 0.084 Uiso 1 1 calc R . .
H12C H 1.1121 0.3502 0.6923 0.084 Uiso 1 1 calc R . .
C13 C 1.0680(4) 0.2681(3) 0.62521(18) 0.0310(16) Uani 1 1 d . . .
H13 H 1.1071 0.2264 0.6296 0.037 Uiso 1 1 calc R . .
C14 C 1.1266(4) 0.3292(4) 0.6128(2) 0.0452(18) Uani 1 1 d . . .
H14A H 1.0923 0.3730 0.6120 0.068 Uiso 1 1 calc R . .
H14B H 1.1510 0.3198 0.5860 0.068 Uiso 1 1 calc R . .
H14C H 1.1743 0.3342 0.6323 0.068 Uiso 1 1 calc R . .
C15 C 1.0296(4) 0.0485(4) 0.6098(2) 0.0348(18) Uani 1 1 d . . .
C16 C 1.0911(4) -0.0102(4) 0.6044(3) 0.060(3) Uani 1 1 d . . .
H16A H 1.1157 -0.0085 0.5772 0.090 Uiso 1 1 calc R . .
H16B H 1.0604 -0.0552 0.6083 0.090 Uiso 1 1 calc R . .
H16C H 1.1384 -0.0062 0.6242 0.090 Uiso 1 1 calc R . .
C20 C 0.8839(4) 0.2547(4) 0.7208(2) 0.0302(17) Uani 1 1 d . . .
C21 C 0.9050(5) 0.2480(5) 0.7608(2) 0.053(2) Uani 1 1 d . . .
H21 H 0.9485 0.2149 0.7687 0.064 Uiso 1 1 calc R . .
C22 C 0.8640(5) 0.2885(5) 0.7896(2) 0.065(3) Uani 1 1 d . . .
H22 H 0.8800 0.2832 0.8171 0.078 Uiso 1 1 calc R . .
C23 C 0.8010(5) 0.3362(4) 0.7795(2) 0.049(2) Uani 1 1 d . . .
H23 H 0.7739 0.3644 0.7997 0.059 Uiso 1 1 calc R . .
C24 C 0.7772(4) 0.3427(4) 0.7398(2) 0.046(2) Uani 1 1 d . . .
H24 H 0.7320 0.3747 0.7325 0.055 Uiso 1 1 calc R . .
C25 C 0.8181(4) 0.3032(4) 0.7106(2) 0.0401(19) Uani 1 1 d . . .
H25 H 0.8016 0.3088 0.6832 0.048 Uiso 1 1 calc R . .
C30 C 1.0003(5) 0.1379(4) 0.7047(2) 0.0399(19) Uani 1 1 d . . .
C31 C 0.9493(5) 0.0899(4) 0.7261(2) 0.046(2) Uani 1 1 d . . .
H31 H 0.8896 0.1006 0.7312 0.055 Uiso 1 1 calc R . .
C32 C 0.9837(6) 0.0275(5) 0.7399(2) 0.065(3) Uani 1 1 d . . .
H32 H 0.9490 -0.0033 0.7559 0.078 Uiso 1 1 calc R . .
C33 C 1.0694(7) 0.0092(5) 0.7304(3) 0.078(3) Uani 1 1 d . . .
H33 H 1.0926 -0.0353 0.7384 0.093 Uiso 1 1 calc R . .
C34 C 1.1198(6) 0.0563(5) 0.7094(2) 0.064(3) Uani 1 1 d . . .
H34 H 1.1789 0.0446 0.7034 0.077 Uiso 1 1 calc R . .
C35 C 1.0871(5) 0.1194(5) 0.6969(2) 0.055(2) Uani 1 1 d . . .
H35 H 1.1238 0.1513 0.6827 0.066 Uiso 1 1 calc R . .
C40 C 0.9559(4) 0.3232(4) 0.55934(19) 0.0293(15) Uani 1 1 d . . .
C41 C 0.9993(4) 0.3449(4) 0.5238(2) 0.041(2) Uani 1 1 d . . .
H41 H 1.0474 0.3181 0.5140 0.049 Uiso 1 1 calc R . .
C42 C 0.9728(5) 0.4044(4) 0.5035(2) 0.045(2) Uani 1 1 d . . .
H42 H 1.0012 0.4179 0.4792 0.054 Uiso 1 1 calc R . .
C43 C 0.9047(5) 0.4445(4) 0.5183(2) 0.047(2) Uani 1 1 d . . .
H43 H 0.8865 0.4859 0.5045 0.057 Uiso 1 1 calc R . .
C44 C 0.8639(4) 0.4246(3) 0.5528(2) 0.0373(18) Uani 1 1 d . . .
H44 H 0.8180 0.4531 0.5632 0.045 Uiso 1 1 calc R . .
C45 C 0.8875(4) 0.3640(3) 0.5731(2) 0.0322(17) Uani 1 1 d . . .
H45 H 0.8565 0.3503 0.5967 0.039 Uiso 1 1 calc R . .
C50 C 1.0523(4) 0.1943(3) 0.54826(19) 0.0298(17) Uani 1 1 d . . .
C51 C 1.1387(4) 0.1739(3) 0.55457(19) 0.0327(15) Uani 1 1 d . . .
H51 H 1.1664 0.1847 0.5795 0.039 Uiso 1 1 calc R . .
C52 C 1.1848(4) 0.1379(4) 0.5251(2) 0.0406(19) Uani 1 1 d . . .
H52 H 1.2430 0.1225 0.5301 0.049 Uiso 1 1 calc R . .
C53 C 1.1460(5) 0.1245(4) 0.4882(2) 0.045(2) Uani 1 1 d . . .
H53 H 1.1785 0.1017 0.4675 0.054 Uiso 1 1 calc R . .
C54 C 1.0605(4) 0.1441(4) 0.4814(2) 0.043(2) Uani 1 1 d . . .
H54 H 1.0335 0.1341 0.4562 0.052 Uiso 1 1 calc R . .
C55 C 1.0143(4) 0.1783(4) 0.51139(19) 0.0326(16) Uani 1 1 d . . .
H55 H 0.9551 0.1912 0.5067 0.039 Uiso 1 1 calc R . .
C61 C 0.6989(4) 0.6434(4) 0.55840(18) 0.0276(16) Uani 1 1 d . . .
C62 C 0.7496(4) 0.6936(4) 0.5364(2) 0.0336(18) Uani 1 1 d . . .
H62 H 0.7598 0.7390 0.5479 0.040 Uiso 1 1 calc R . .
C63 C 0.7839(4) 0.6787(4) 0.4994(2) 0.0417(18) Uani 1 1 d . . .
H63 H 0.8192 0.7130 0.4862 0.050 Uiso 1 1 calc R . .
C64 C 0.7686(5) 0.6151(4) 0.4808(2) 0.046(2) Uani 1 1 d . . .
H64 H 0.7922 0.6055 0.4549 0.055 Uiso 1 1 calc R . .
C65 C 0.7183(4) 0.5654(4) 0.5005(2) 0.0383(19) Uani 1 1 d . . .
H65 H 0.7067 0.5211 0.4881 0.046 Uiso 1 1 calc R . .
C66 C 0.6843(4) 0.5803(3) 0.5387(2) 0.0318(17) Uani 1 1 d . . .
H66 H 0.6497 0.5453 0.5517 0.038 Uiso 1 1 calc R . .
C67 C 0.7215(4) 0.5751(3) 0.63530(19) 0.0270(16) Uani 1 1 d . . .
H67A H 0.6901 0.5560 0.6590 0.032 Uiso 1 1 calc R . .
H67B H 0.7149 0.5401 0.6133 0.032 Uiso 1 1 calc R . .
C68 C 0.8733(4) 0.4896(3) 0.6648(2) 0.046(2) Uani 1 1 d . . .
H68A H 0.8636 0.4560 0.6427 0.070 Uiso 1 1 calc R . .
H68B H 0.8383 0.4755 0.6882 0.070 Uiso 1 1 calc R . .
H68C H 0.9354 0.4896 0.6722 0.070 Uiso 1 1 calc R . .
C69 C 0.9054(4) 0.6053(4) 0.6037(2) 0.049(2) Uani 1 1 d . . .
H69A H 0.8960 0.5705 0.5822 0.074 Uiso 1 1 calc R . .
H69B H 0.9676 0.6064 0.6108 0.074 Uiso 1 1 calc R . .
H69C H 0.8872 0.6522 0.5942 0.074 Uiso 1 1 calc R . .
C70 C 0.8605(4) 0.6437(4) 0.6904(2) 0.047(2) Uani 1 1 d . . .
H70A H 0.9233 0.6453 0.6964 0.070 Uiso 1 1 calc R . .
H70B H 0.8285 0.6282 0.7144 0.070 Uiso 1 1 calc R . .
H70C H 0.8405 0.6910 0.6825 0.070 Uiso 1 1 calc R . .
C71 C 0.4639(4) 0.7188(4) 0.6650(2) 0.0342(18) Uani 1 1 d . . .
H71 H 0.4289 0.6810 0.6515 0.041 Uiso 1 1 calc R . .
C72 C 0.4106(4) 0.7444(4) 0.7017(2) 0.054(2) Uani 1 1 d . . .
H72A H 0.4398 0.7853 0.7139 0.081 Uiso 1 1 calc R . .
H72B H 0.4063 0.7061 0.7215 0.081 Uiso 1 1 calc R . .
H72C H 0.3518 0.7581 0.6929 0.081 Uiso 1 1 calc R . .
C73 C 0.4793(4) 0.7772(3) 0.63394(18) 0.0303(17) Uani 1 1 d . . .
H73 H 0.5201 0.8112 0.6474 0.036 Uiso 1 1 calc R . .
C74 C 0.3977(4) 0.8219(4) 0.6228(2) 0.0469(19) Uani 1 1 d . . .
H74A H 0.3502 0.7903 0.6144 0.070 Uiso 1 1 calc R . .
H74B H 0.4123 0.8540 0.6006 0.070 Uiso 1 1 calc R . .
H74C H 0.3790 0.8495 0.6463 0.070 Uiso 1 1 calc R . .
C75 C 0.4945(4) 0.5425(4) 0.60151(19) 0.0310(17) Uani 1 1 d . . .
C76 C 0.4292(4) 0.4868(4) 0.5938(3) 0.057(2) Uani 1 1 d . . .
H76A H 0.4390 0.4665 0.5670 0.086 Uiso 1 1 calc R . .
H76B H 0.3703 0.5072 0.5951 0.086 Uiso 1 1 calc R . .
H76C H 0.4348 0.4496 0.6142 0.086 Uiso 1 1 calc R . .
C80 C 0.6156(4) 0.7364(4) 0.7184(2) 0.0362(18) Uani 1 1 d . . .
C81 C 0.5942(5) 0.7247(5) 0.7587(2) 0.063(3) Uani 1 1 d . . .
H81 H 0.5590 0.6851 0.7657 0.076 Uiso 1 1 calc R . .
C82 C 0.6235(6) 0.7698(5) 0.7884(3) 0.078(3) Uani 1 1 d . . .
H82 H 0.6081 0.7609 0.8157 0.094 Uiso 1 1 calc R . .
C83 C 0.6743(5) 0.8268(5) 0.7793(2) 0.061(2) Uani 1 1 d . . .
H83 H 0.6942 0.8577 0.8000 0.073 Uiso 1 1 calc R . .
C84 C 0.6960(5) 0.8387(4) 0.7400(2) 0.045(2) Uani 1 1 d . . .
H84 H 0.7313 0.8784 0.7335 0.054 Uiso 1 1 calc R . .
C85 C 0.6677(4) 0.7940(4) 0.7093(2) 0.0383(18) Uani 1 1 d . . .
H85 H 0.6842 0.8030 0.6822 0.046 Uiso 1 1 calc R . .
C90 C 0.5458(4) 0.5968(4) 0.7051(2) 0.0346(18) Uani 1 1 d . . .
C91 C 0.4658(5) 0.5625(4) 0.7026(2) 0.046(2) Uani 1 1 d . . .
H91 H 0.4197 0.5836 0.6876 0.056 Uiso 1 1 calc R . .
C92 C 0.4515(6) 0.4982(4) 0.7215(3) 0.061(3) Uani 1 1 d . . .
H92 H 0.3962 0.4757 0.7191 0.074 Uiso 1 1 calc R . .
C93 C 0.5169(7) 0.4665(5) 0.7438(2) 0.063(3) Uani 1 1 d . . .
H93 H 0.5073 0.4220 0.7564 0.076 Uiso 1 1 calc R . .
C94 C 0.5958(6) 0.5002(4) 0.7475(2) 0.051(2) Uani 1 1 d . . .
H94 H 0.6408 0.4791 0.7632 0.061 Uiso 1 1 calc R . .
C95 C 0.6108(5) 0.5642(4) 0.7289(2) 0.049(2) Uani 1 1 d . . .
H95 H 0.6660 0.5868 0.7320 0.059 Uiso 1 1 calc R . .
C100 C 0.5744(4) 0.8227(3) 0.56315(18) 0.0281(15) Uani 1 1 d . . .
C101 C 0.5323(4) 0.8472(4) 0.5293(2) 0.048(2) Uani 1 1 d . . .
H101 H 0.4845 0.8208 0.5188 0.058 Uiso 1 1 calc R . .
C102 C 0.5572(5) 0.9091(4) 0.5099(3) 0.061(3) Uani 1 1 d . . .
H102 H 0.5274 0.9243 0.4863 0.073 Uiso 1 1 calc R . .
C103 C 0.6260(5) 0.9487(4) 0.5253(3) 0.054(2) Uani 1 1 d . . .
H103 H 0.6441 0.9911 0.5123 0.065 Uiso 1 1 calc R . .
C104 C 0.6675(4) 0.9257(4) 0.5596(2) 0.043(2) Uani 1 1 d . . .
H104 H 0.7135 0.9533 0.5708 0.051 Uiso 1 1 calc R . .
C105 C 0.6434(4) 0.8629(3) 0.5782(2) 0.0350(17) Uani 1 1 d . . .
H105 H 0.6742 0.8471 0.6015 0.042 Uiso 1 1 calc R . .
C110 C 0.4683(4) 0.6989(3) 0.5548(2) 0.0298(17) Uani 1 1 d . . .
C111 C 0.4999(4) 0.6841(4) 0.5164(2) 0.0387(18) Uani 1 1 d . . .
H111 H 0.5578 0.6979 0.5096 0.046 Uiso 1 1 calc R . .
C112 C 0.4496(5) 0.6500(4) 0.4878(2) 0.045(2) Uani 1 1 d . . .
H112 H 0.4726 0.6403 0.4618 0.054 Uiso 1 1 calc R . .
C113 C 0.3653(6) 0.6301(4) 0.4975(3) 0.053(2) Uani 1 1 d . . .
H113 H 0.3293 0.6082 0.4778 0.063 Uiso 1 1 calc R . .
C114 C 0.3330(5) 0.6422(4) 0.5362(2) 0.049(2) Uani 1 1 d . . .
H114 H 0.2755 0.6275 0.5431 0.059 Uiso 1 1 calc R . .
C115 C 0.3844(4) 0.6755(4) 0.5642(2) 0.0349(17) Uani 1 1 d . . .
H115 H 0.3622 0.6829 0.5906 0.042 Uiso 1 1 calc R . .
C120 C 0.6339(5) 0.3929(4) 0.6375(2) 0.064(3) Uani 1 1 d . . .
H12D H 0.6317 0.4229 0.6134 0.097 Uiso 1 1 calc R . .
H12E H 0.6950 0.3860 0.6456 0.097 Uiso 1 1 calc R . .
H12F H 0.6017 0.4158 0.6594 0.097 Uiso 1 1 calc R . .
C121 C 0.5934(4) 0.3227(4) 0.6283(3) 0.064(2) Uani 1 1 d . . .
H12G H 0.6258 0.2993 0.6062 0.077 Uiso 1 1 calc R . .
H12H H 0.5965 0.2919 0.6524 0.077 Uiso 1 1 calc R . .
C122 C 0.4644(4) 0.2690(4) 0.6059(2) 0.051(2) Uani 1 1 d . . .
H12I H 0.4676 0.2345 0.6283 0.061 Uiso 1 1 calc R . .
H12J H 0.4940 0.2483 0.5821 0.061 Uiso 1 1 calc R . .
C123 C 0.3692(5) 0.2854(4) 0.5960(3) 0.071(3) Uani 1 1 d . . .
H12K H 0.3410 0.3070 0.6195 0.106 Uiso 1 1 calc R . .
H12L H 0.3387 0.2415 0.5889 0.106 Uiso 1 1 calc R . .
H12M H 0.3667 0.3184 0.5732 0.106 Uiso 1 1 calc R . .
C130 C 0.1406(6) 0.7784(5) 0.5884(3) 0.097(3) Uani 1 1 d . . .
H13A H 0.1415 0.8117 0.5657 0.146 Uiso 1 1 calc R . .
H13B H 0.1676 0.7336 0.5802 0.146 Uiso 1 1 calc R . .
H13C H 0.1734 0.7985 0.6111 0.146 Uiso 1 1 calc R . .
C131 C 0.0480(6) 0.7653(4) 0.6010(3) 0.067(3) Uani 1 1 d . . .
H13D H 0.0141 0.7464 0.5780 0.081 Uiso 1 1 calc R . .
H13E H 0.0465 0.7299 0.6230 0.081 Uiso 1 1 calc R . .
C132 C -0.0753(5) 0.8227(5) 0.6302(3) 0.088(3) Uani 1 1 d . . .
H13F H -0.0740 0.7908 0.6539 0.106 Uiso 1 1 calc R . .
H13G H -0.1138 0.8012 0.6096 0.106 Uiso 1 1 calc R . .
C133 C -0.1104(6) 0.8915(6) 0.6422(4) 0.131(5) Uani 1 1 d . . .
H13H H -0.0781 0.9092 0.6656 0.196 Uiso 1 1 calc R . .
H13I H -0.1724 0.8865 0.6491 0.196 Uiso 1 1 calc R . .
H13J H -0.1042 0.9250 0.6198 0.196 Uiso 1 1 calc R . .
F1 F 0.3029(3) -0.0121(2) 0.66333(15) 0.0750(15) Uani 1 1 d . . .
F2 F 0.4465(2) -0.0073(2) 0.6204(2) 0.0988(18) Uani 1 1 d . . .
F3 F 0.3948(3) 0.1135(3) 0.58800(14) 0.0770(15) Uani 1 1 d . . .
F4 F 0.2527(3) 0.1089(2) 0.63210(14) 0.0691(14) Uani 1 1 d . . .
F5 F 0.2931(3) 0.0033(3) 0.58534(15) 0.0910(18) Uani 1 1 d . . .
F6 F 0.4077(3) 0.1007(3) 0.66672(15) 0.0823(16) Uani 1 1 d . . .
F10 F 0.1756(4) 0.5386(5) 0.60268(17) 0.162(3) Uani 1 1 d . . .
F11 F 0.1016(3) 0.4862(3) 0.66651(19) 0.105(2) Uani 1 1 d . . .
F12 F 0.1197(3) 0.6229(3) 0.6608(2) 0.124(2) Uani 1 1 d . . .
F13 F 0.2882(3) 0.6065(3) 0.64472(16) 0.0883(17) Uani 1 1 d . . .
F14 F 0.2169(3) 0.5571(4) 0.71020(16) 0.118(2) Uani 1 1 d . . .
F15 F 0.2676(3) 0.4711(3) 0.6552(2) 0.129(2) Uani 1 1 d . . .
N1 N 0.7955(3) 0.2413(2) 0.62259(17) 0.0309(13) Uani 1 1 d . . .
N2 N 0.7262(3) 0.7319(3) 0.62621(16) 0.0334(14) Uani 1 1 d . . .
N3 N 0.9818(3) 0.0935(3) 0.61350(17) 0.0294(13) Uani 1 1 d . . .
N4 N 0.5443(3) 0.5852(3) 0.60758(16) 0.0296(14) Uani 1 1 d . . .
O1 O 0.5052(3) 0.3327(2) 0.61699(15) 0.0448(11) Uani 1 1 d . . .
O2 O 0.0103(3) 0.8301(3) 0.61447(17) 0.0569(14) Uani 1 1 d . . .
Os1 Os 0.868839(13) 0.178807(13) 0.617696(8) 0.02491(6) Uani 1 1 d . . .
Os2 Os 0.656592(13) 0.669699(13) 0.617185(8) 0.02468(6) Uani 1 1 d . . .
P1 P 0.94502(11) 0.21109(10) 0.68058(5) 0.0309(4) Uani 1 1 d . . .
P2 P 0.98924(10) 0.24235(9) 0.58573(5) 0.0262(4) Uani 1 1 d . . .
P3 P 0.57083(10) 0.67853(10) 0.67974(5) 0.0302(4) Uani 1 1 d . . .
P4 P 0.54042(11) 0.74351(9) 0.58976(6) 0.0275(4) Uani 1 1 d . . .
Sb1 Sb 0.35084(3) 0.05086(3) 0.626378(15) 0.04339(13) Uani 1 1 d . . .
Sb2 Sb 0.19328(3) 0.54798(3) 0.655647(18) 0.05768(17) Uani 1 1 d . . .
Si1 Si 0.68776(12) 0.08942(10) 0.65359(6) 0.0359(5) Uani 1 1 d . . .
Si2 Si 0.84033(12) 0.58038(10) 0.64836(6) 0.0356(5) Uani 1 1 d . . .

loop_
_atom_site_aniso_label
_atom_site_aniso_U_11
_atom_site_aniso_U_22
_atom_site_aniso_U_33
_atom_site_aniso_U_23
_atom_site_aniso_U_13
_atom_site_aniso_U_12
C1 0.019(4) 0.026(4) 0.043(4) 0.003(3) 0.003(3) -0.005(3)
C2 0.023(3) 0.026(4) 0.046(5) 0.001(4) 0.001(3) 0.004(3)
C3 0.033(4) 0.044(5) 0.037(5) 0.004(4) -0.007(3) -0.010(4)
C4 0.046(4) 0.038(5) 0.023(4) 0.004(4) -0.004(3) -0.010(4)
C5 0.051(5) 0.032(4) 0.039(5) -0.009(4) 0.008(4) -0.006(4)
C6 0.031(4) 0.027(4) 0.037(4) 0.008(3) 0.004(3) 0.002(3)
C7 0.034(4) 0.036(4) 0.023(4) 0.009(3) 0.001(3) 0.002(3)
C8 0.020(4) 0.053(5) 0.071(6) -0.008(4) -0.003(4) 0.000(3)
C9 0.045(4) 0.055(5) 0.063(6) 0.008(4) 0.009(4) -0.006(4)
C10 0.050(5) 0.055(5) 0.048(5) 0.000(4) 0.018(4) 0.009(4)
C11 0.035(4) 0.045(5) 0.020(4) -0.004(3) 0.003(3) -0.006(3)
C12 0.054(5) 0.084(7) 0.030(5) -0.013(5) -0.003(4) -0.020(5)
C13 0.027(3) 0.046(4) 0.020(4) 0.002(4) 0.000(3) -0.002(3)
C14 0.033(3) 0.062(5) 0.041(4) -0.013(4) -0.002(4) -0.010(4)
C15 0.029(4) 0.037(4) 0.038(5) 0.017(4) 0.004(3) -0.008(3)
C16 0.033(4) 0.039(5) 0.108(8) -0.015(5) 0.017(4) 0.005(4)
C20 0.024(4) 0.036(4) 0.031(4) -0.007(4) 0.013(3) -0.007(3)
C21 0.063(5) 0.076(7) 0.022(5) 0.000(5) -0.002(4) 0.021(5)
C22 0.080(6) 0.095(7) 0.021(5) 0.000(5) 0.011(4) 0.019(6)
C23 0.061(5) 0.049(6) 0.037(5) -0.010(4) 0.023(4) 0.003(4)
C24 0.042(4) 0.037(5) 0.059(6) -0.015(4) 0.009(4) 0.005(4)
C25 0.048(4) 0.033(4) 0.039(5) -0.010(4) 0.002(4) 0.006(4)
C30 0.050(5) 0.048(5) 0.022(4) -0.003(4) -0.006(4) 0.017(4)
C31 0.061(5) 0.042(5) 0.035(5) 0.009(4) -0.008(4) 0.021(4)
C32 0.111(8) 0.066(7) 0.017(5) 0.007(4) -0.005(5) 0.025(6)
C33 0.118(9) 0.079(8) 0.036(6) 0.003(5) -0.013(6) 0.060(7)
C34 0.073(6) 0.086(7) 0.034(5) -0.003(5) -0.003(5) 0.040(6)
C35 0.044(5) 0.095(7) 0.026(5) 0.004(5) 0.002(4) 0.036(5)
C40 0.028(3) 0.024(4) 0.036(4) -0.003(4) 0.002(3) -0.004(3)
C41 0.033(4) 0.041(5) 0.049(5) 0.013(4) 0.001(4) 0.002(4)
C42 0.057(5) 0.038(5) 0.041(5) 0.005(4) 0.001(4) -0.007(4)
C43 0.051(5) 0.027(5) 0.064(6) 0.010(4) -0.020(4) -0.001(4)
C44 0.030(4) 0.029(4) 0.053(5) -0.001(4) -0.002(4) 0.007(3)
C45 0.039(4) 0.020(4) 0.037(4) 0.003(3) 0.002(3) -0.006(3)
C50 0.027(4) 0.030(4) 0.032(4) 0.007(3) 0.010(3) -0.003(3)
C51 0.033(4) 0.032(4) 0.033(4) 0.000(4) -0.003(3) -0.001(4)
C52 0.033(4) 0.042(5) 0.047(5) -0.006(4) 0.004(4) 0.013(3)
C53 0.049(5) 0.045(5) 0.042(5) -0.006(4) 0.014(4) 0.009(4)
C54 0.043(4) 0.051(5) 0.035(5) -0.011(4) 0.003(4) 0.004(4)
C55 0.022(3) 0.041(4) 0.034(4) -0.005(4) 0.000(3) -0.006(4)
C61 0.031(4) 0.034(4) 0.017(4) 0.007(3) -0.003(3) 0.001(3)
C62 0.035(4) 0.031(4) 0.035(5) 0.002(4) -0.002(3) 0.001(3)
C63 0.050(4) 0.041(5) 0.033(5) 0.006(4) 0.018(3) 0.001(4)
C64 0.074(6) 0.037(5) 0.027(5) 0.003(4) 0.019(4) 0.003(4)
C65 0.051(5) 0.035(5) 0.029(5) -0.004(4) -0.004(4) 0.006(4)
C66 0.035(4) 0.030(4) 0.030(4) 0.008(3) -0.002(3) -0.008(3)
C67 0.028(4) 0.022(4) 0.031(4) -0.005(3) -0.001(3) -0.001(3)
C68 0.045(4) 0.046(5) 0.048(5) -0.008(4) -0.015(4) 0.004(4)
C69 0.032(4) 0.055(5) 0.060(6) 0.006(4) -0.002(4) -0.005(4)
C70 0.046(4) 0.045(5) 0.049(5) 0.003(4) -0.019(4) 0.005(4)
C71 0.031(4) 0.035(4) 0.037(4) -0.004(4) 0.009(3) 0.001(3)
C72 0.044(4) 0.056(6) 0.063(6) 0.003(5) 0.018(4) 0.012(4)
C73 0.030(4) 0.025(4) 0.036(4) 0.002(3) -0.002(3) 0.004(3)
C74 0.040(4) 0.041(4) 0.060(5) 0.005(5) 0.005(4) 0.021(4)
C75 0.029(4) 0.033(4) 0.030(4) 0.002(4) -0.006(3) 0.006(3)
C76 0.041(5) 0.033(5) 0.098(7) -0.010(5) -0.004(5) -0.005(4)
C80 0.033(4) 0.040(5) 0.035(5) -0.007(4) -0.001(3) 0.004(3)
C81 0.087(6) 0.063(6) 0.040(6) -0.021(5) 0.013(5) -0.031(5)
C82 0.129(9) 0.070(7) 0.037(6) -0.013(5) 0.019(6) -0.039(6)
C83 0.083(6) 0.049(6) 0.050(6) -0.017(5) -0.015(5) 0.005(5)
C84 0.052(5) 0.030(5) 0.053(6) 0.003(4) -0.007(4) -0.007(4)
C85 0.049(5) 0.039(4) 0.027(4) -0.005(4) -0.005(4) 0.002(4)
C90 0.046(5) 0.036(4) 0.023(4) 0.003(4) 0.013(3) 0.003(4)
C91 0.044(5) 0.051(5) 0.044(5) 0.007(4) 0.006(4) -0.005(4)
C92 0.065(6) 0.044(6) 0.075(7) 0.014(5) 0.015(5) -0.020(5)
C93 0.108(8) 0.040(6) 0.041(6) 0.016(4) 0.021(5) 0.006(6)
C94 0.077(6) 0.044(5) 0.031(5) 0.004(4) 0.005(4) 0.016(5)
C95 0.049(5) 0.060(6) 0.039(5) -0.002(5) 0.003(4) 0.002(4)
C100 0.028(3) 0.023(4) 0.033(4) 0.008(4) 0.000(3) 0.002(3)
C101 0.045(4) 0.040(5) 0.060(6) 0.013(4) -0.011(4) -0.011(4)
C102 0.060(6) 0.047(6) 0.075(7) 0.035(5) -0.011(5) -0.004(5)
C103 0.048(5) 0.029(4) 0.086(7) 0.020(5) 0.022(5) -0.002(4)
C104 0.035(4) 0.029(4) 0.064(6) 0.000(4) 0.006(4) -0.004(4)
C105 0.032(4) 0.033(4) 0.040(4) -0.005(3) -0.004(3) 0.001(3)
C110 0.031(4) 0.029(4) 0.029(4) 0.011(3) -0.008(3) -0.002(3)
C111 0.033(4) 0.043(5) 0.041(5) -0.003(4) -0.009(3) -0.007(4)
C112 0.065(5) 0.038(5) 0.033(5) 0.004(4) -0.006(4) 0.003(4)
C113 0.071(6) 0.033(4) 0.054(6) 0.000(4) -0.030(5) -0.010(4)
C114 0.037(4) 0.045(5) 0.066(6) 0.008(4) -0.015(4) -0.003(4)
C115 0.033(4) 0.028(4) 0.044(4) 0.004(4) -0.011(3) 0.000(4)
C120 0.057(5) 0.059(6) 0.077(7) -0.001(5) -0.021(5) -0.005(5)
C121 0.051(4) 0.051(5) 0.091(7) 0.012(6) -0.021(4) 0.006(4)
C122 0.048(5) 0.039(5) 0.065(6) 0.006(4) 0.003(4) 0.004(4)
C123 0.060(5) 0.060(6) 0.091(7) 0.015(5) -0.032(5) 0.007(5)
C130 0.076(7) 0.113(9) 0.103(8) 0.009(7) 0.012(7) 0.009(7)
C131 0.084(7) 0.048(6) 0.071(7) 0.016(5) -0.016(5) -0.004(5)
C132 0.050(5) 0.082(7) 0.133(10) 0.016(8) 0.012(6) -0.015(5)
C133 0.077(7) 0.092(9) 0.223(16) -0.032(9) 0.069(8) -0.007(6)
F1 0.062(3) 0.071(3) 0.092(4) 0.026(3) 0.003(3) 0.003(3)
F2 0.046(3) 0.062(3) 0.188(6) -0.013(4) 0.004(4) 0.003(2)
F3 0.075(3) 0.091(4) 0.065(3) 0.014(3) 0.003(3) -0.010(3)
F4 0.062(3) 0.073(3) 0.072(4) 0.006(3) 0.009(2) 0.019(2)
F5 0.071(3) 0.124(5) 0.078(4) -0.053(3) -0.010(3) -0.023(3)
F6 0.099(4) 0.080(4) 0.068(4) -0.010(3) -0.027(3) -0.023(3)
F10 0.135(6) 0.269(9) 0.081(4) -0.009(5) -0.006(4) -0.102(6)
F11 0.080(4) 0.078(4) 0.155(6) -0.014(4) 0.045(4) -0.034(3)
F12 0.087(4) 0.073(4) 0.211(7) -0.013(4) -0.030(4) 0.014(3)
F13 0.071(3) 0.086(4) 0.107(4) 0.029(3) -0.005(3) -0.036(3)
F14 0.092(4) 0.188(7) 0.075(4) 0.007(4) 0.006(3) -0.024(4)
F15 0.090(4) 0.087(5) 0.210(7) 0.019(5) 0.047(4) 0.018(3)
N1 0.033(3) 0.029(3) 0.031(3) -0.002(3) -0.009(3) -0.011(2)
N2 0.036(3) 0.038(3) 0.025(4) -0.001(3) 0.000(3) 0.006(3)
N3 0.032(3) 0.033(3) 0.023(3) 0.005(3) -0.005(3) -0.001(3)
N4 0.034(3) 0.026(3) 0.029(4) 0.003(3) 0.003(3) 0.002(3)
O1 0.045(3) 0.042(3) 0.047(3) 0.000(3) -0.009(3) 0.006(2)
O2 0.048(3) 0.049(3) 0.074(4) 0.009(4) 0.005(3) -0.012(3)
Os1 0.02119(12) 0.02815(14) 0.02538(15) 0.00178(15) 0.00090(12) 0.00177(11)
Os2 0.02307(12) 0.02503(13) 0.02594(15) 0.00009(14) 0.00013(13) -0.00122(11)
P1 0.0268(9) 0.0396(12) 0.0263(11) 0.0010(9) 0.0018(8) 0.0058(9)
P2 0.0224(9) 0.0304(11) 0.0259(11) 0.0007(9) -0.0001(8) 0.0009(8)
P3 0.0303(9) 0.0340(11) 0.0263(10) 0.0003(10) 0.0012(7) -0.0011(9)
P4 0.0272(10) 0.0247(10) 0.0307(11) 0.0016(9) 0.0004(8) 0.0007(8)
Sb1 0.0371(3) 0.0458(3) 0.0473(3) -0.0092(3) -0.0042(3) -0.0043(2)
Sb2 0.0412(3) 0.0574(4) 0.0745(4) 0.0021(3) 0.0075(3) -0.0013(3)
Si1 0.0314(11) 0.0360(12) 0.0403(13) 0.0016(10) 0.0081(10) -0.0029(9)
Si2 0.0307(10) 0.0344(11) 0.0415(13) 0.0020(10) -0.0086(10) 0.0000(9)

loop_
_geom_bond_atom_site_label_1
_geom_bond_atom_site_label_2
_geom_bond_distance
_geom_bond_site_symmetry_2
_geom_bond_publ_flag
C1 C6 1.365(8) . ?
C1 C2 1.416(8) . ?
C1 Os1 2.131(7) . ?
C2 C3 1.378(8) . ?
C2 H2 0.9500 . ?
C3 C4 1.377(9) . ?
C3 H3 0.9500 . ?
C4 C5 1.377(9) . ?
C4 H4 0.9500 . ?
C5 C6 1.417(8) . ?
C5 H5 0.9500 . ?
C6 H6 0.9500 . ?
C7 Si1 1.859(6) . ?
C7 Os1 2.140(6) . ?
C7 H7A 0.9900 . ?
C7 H7B 0.9900 . ?
C8 Si1 1.845(7) . ?
C8 H8A 0.9800 . ?
C8 H8B 0.9800 . ?
C8 H8C 0.9800 . ?
C9 Si1 1.862(7) . ?
C9 H9A 0.9800 . ?
C9 H9B 0.9800 . ?
C9 H9C 0.9800 . ?
C10 Si1 1.859(7) . ?
C10 H10A 0.9800 . ?
C10 H10B 0.9800 . ?
C10 H10C 0.9800 . ?
C11 C12 1.520(8) . ?
C11 C13 1.576(8) . ?
C11 P1 1.846(6) . ?
C11 H11 1.0000 . ?
C12 H12A 0.9800 . ?
C12 H12B 0.9800 . ?
C12 H12C 0.9800 . ?
C13 C14 1.518(8) . ?
C13 P2 1.844(6) . ?
C13 H13 1.0000 . ?
C14 H14A 0.9800 . ?
C14 H14B 0.9800 . ?
C14 H14C 0.9800 . ?
C15 N3 1.127(8) . ?
C15 C16 1.464(9) . ?
C16 H16A 0.9800 . ?
C16 H16B 0.9800 . ?
C16 H16C 0.9800 . ?
C20 C21 1.371(9) . ?
C20 C25 1.402(9) . ?
C20 P1 1.825(6) . ?
C21 C22 1.375(10) . ?
C21 H21 0.9500 . ?
C22 C23 1.359(10) . ?
C22 H22 0.9500 . ?
C23 C24 1.372(9) . ?
C23 H23 0.9500 . ?
C24 C25 1.374(9) . ?
C24 H24 0.9500 . ?
C25 H25 0.9500 . ?
C30 C31 1.391(10) . ?
C30 C35 1.396(9) . ?
C30 P1 1.806(7) . ?
C31 C32 1.370(10) . ?
C31 H31 0.9500 . ?
C32 C33 1.391(11) . ?
C32 H32 0.9500 . ?
C33 C34 1.368(12) . ?
C33 H33 0.9500 . ?
C34 C35 1.356(10) . ?
C34 H34 0.9500 . ?
C35 H35 0.9500 . ?
C40 C45 1.377(8) . ?
C40 C41 1.412(8) . ?
C40 P2 1.833(7) . ?
C41 C42 1.373(9) . ?
C41 H41 0.9500 . ?
C42 C43 1.378(10) . ?
C42 H42 0.9500 . ?
C43 C44 1.355(9) . ?
C43 H43 0.9500 . ?
C44 C45 1.376(8) . ?
C44 H44 0.9500 . ?
C45 H45 0.9500 . ?
C50 C55 1.387(8) . ?
C50 C51 1.392(8) . ?
C50 P2 1.816(6) . ?
C51 C52 1.384(8) . ?
C51 H51 0.9500 . ?
C52 C53 1.383(9) . ?
C52 H52 0.9500 . ?
C53 C54 1.378(9) . ?
C53 H53 0.9500 . ?
C54 C55 1.381(9) . ?
C54 H54 0.9500 . ?
C55 H55 0.9500 . ?
C61 C66 1.378(8) . ?
C61 C62 1.425(8) . ?
C61 Os2 2.114(6) . ?
C62 C63 1.367(8) . ?
C62 H62 0.9500 . ?
C63 C64 1.370(10) . ?
C63 H63 0.9500 . ?
C64 C65 1.379(9) . ?
C64 H64 0.9500 . ?
C65 C66 1.397(8) . ?
C65 H65 0.9500 . ?
C66 H66 0.9500 . ?
C67 Si2 1.871(6) . ?
C67 Os2 2.130(6) . ?
C67 H67A 0.9900 . ?
C67 H67B 0.9900 . ?
C68 Si2 1.870(7) . ?
C68 H68A 0.9800 . ?
C68 H68B 0.9800 . ?
C68 H68C 0.9800 . ?
C69 Si2 1.846(7) . ?
C69 H69A 0.9800 . ?
C69 H69B 0.9800 . ?
C69 H69C 0.9800 . ?
C70 Si2 1.864(7) . ?
C70 H70A 0.9800 . ?
C70 H70B 0.9800 . ?
C70 H70C 0.9800 . ?
C71 C73 1.529(8) . ?
C71 C72 1.541(8) . ?
C71 P3 1.867(6) . ?
C71 H71 1.0000 . ?
C72 H72A 0.9800 . ?
C72 H72B 0.9800 . ?
C72 H72C 0.9800 . ?
C73 C74 1.551(8) . ?
C73 P4 1.851(6) . ?
C73 H73 1.0000 . ?
C74 H74A 0.9800 . ?
C74 H74B 0.9800 . ?
C74 H74C 0.9800 . ?
C75 N4 1.127(7) . ?
C75 C76 1.473(9) . ?
C76 H76A 0.9800 . ?
C76 H76B 0.9800 . ?
C76 H76C 0.9800 . ?
C80 C85 1.381(9) . ?
C80 C81 1.395(9) . ?
C80 P3 1.818(7) . ?
C81 C82 1.378(10) . ?
C81 H81 0.9500 . ?
C82 C83 1.362(11) . ?
C82 H82 0.9500 . ?
C83 C84 1.363(10) . ?
C83 H83 0.9500 . ?
C84 C85 1.393(9) . ?
C84 H84 0.9500 . ?
C85 H85 0.9500 . ?
C90 C91 1.387(9) . ?
C90 C95 1.409(9) . ?
C90 P3 1.800(7) . ?
C91 C92 1.383(10) . ?
C91 H91 0.9500 . ?
C92 C93 1.380(11) . ?
C92 H92 0.9500 . ?
C93 C94 1.369(11) . ?
C93 H93 0.9500 . ?
C94 C95 1.378(10) . ?
C94 H94 0.9500 . ?
C95 H95 0.9500 . ?
C100 C101 1.375(8) . ?
C100 C105 1.392(8) . ?
C100 P4 1.813(6) . ?
C101 C102 1.388(9) . ?
C101 H101 0.9500 . ?
C102 C103 1.387(10) . ?
C102 H102 0.9500 . ?
C103 C104 1.374(10) . ?
C103 H103 0.9500 . ?
C104 C105 1.388(9) . ?
C104 H104 0.9500 . ?
C105 H105 0.9500 . ?
C110 C115 1.391(8) . ?
C110 C111 1.392(8) . ?
C110 P4 1.808(6) . ?
C111 C112 1.379(9) . ?
C111 H111 0.9500 . ?
C112 C113 1.380(10) . ?
C112 H112 0.9500 . ?
C113 C114 1.393(10) . ?
C113 H113 0.9500 . ?
C114 C115 1.368(9) . ?
C114 H114 0.9500 . ?
C115 H115 0.9500 . ?
C120 C121 1.494(10) . ?
C120 H12D 0.9800 . ?
C120 H12E 0.9800 . ?
C120 H12F 0.9800 . ?
C121 O1 1.413(7) . ?
C121 H12G 0.9900 . ?
C121 H12H 0.9900 . ?
C122 O1 1.405(8) . ?
C122 C123 1.524(9) . ?
C122 H12I 0.9900 . ?
C122 H12J 0.9900 . ?
C123 H12K 0.9800 . ?
C123 H12L 0.9800 . ?
C123 H12M 0.9800 . ?
C130 C131 1.497(11) . ?
C130 H13A 0.9800 . ?
C130 H13B 0.9800 . ?
C130 H13C 0.9800 . ?
C131 O2 1.426(9) . ?
C131 H13D 0.9900 . ?
C131 H13E 0.9900 . ?
C132 O2 1.416(8) . ?
C132 C133 1.460(12) . ?
C132 H13F 0.9900 . ?
C132 H13G 0.9900 . ?
C133 H13H 0.9800 . ?
C133 H13I 0.9800 . ?
C133 H13J 0.9800 . ?
F1 Sb1 1.858(4) . ?
F2 Sb1 1.840(4) . ?
F3 Sb1 1.864(5) . ?
F4 Sb1 1.868(4) . ?
F5 Sb1 1.854(4) . ?
F6 Sb1 1.853(4) . ?
F10 Sb2 1.786(6) . ?
F11 Sb2 1.860(4) . ?
F12 Sb2 1.815(5) . ?
F13 Sb2 1.859(4) . ?
F14 Sb2 1.853(5) . ?
F15 Sb2 1.843(5) . ?
N1 Os1 1.635(5) . ?
N2 Os2 1.612(5) . ?
N3 Os1 2.366(5) . ?
N4 Os2 2.366(5) . ?
Os1 P2 2.4396(18) . ?
Os1 P1 2.4653(19) . ?
Os2 P4 2.4341(18) . ?
Os2 P3 2.4599(18) . ?
